data_7219563
loop_
_publ_author_name
'Peng, Yan-Fen'
'Zhao, Shan'
'Li, Ke'
'Liu, Lu'
'Li, Bao-Long'
'Wu, Bing'

_publ_section_title
;
 Construction of Cu(ii), Zn(ii) and Cd(ii) metal--organic frameworks of
 bis(1,2,4-triazol-4-yl)ethane and benzenetricarboxylate: syntheses,
 structures and photocatalytic properties
;
_journal_issue 12
_journal_name_full CrystEngComm
_journal_page_first 2544
_journal_paper_doi 10.1039/C4CE02465F
_journal_volume 17
_journal_year 2015
_chemical_formula_moiety 'C12 H10 Cu2 N3 O8, H2 O'
_chemical_formula_sum 'C24 H24 Cu4 N6 O18'
_chemical_formula_weight 938.65
_chemical_name_systematic
; 
 ? 
;
_space_group_IT_number 14
_symmetry_cell_setting monoclinic
_symmetry_Int_Tables_number 14
_symmetry_space_group_name_Hall '-P 2ybc'
_symmetry_space_group_name_H-M 'P 1 21/c 1'
_atom_sites_solution_hydrogens geom
_atom_sites_solution_primary direct
_atom_sites_solution_secondary difmap
_audit_creation_method SHELXL-97
_audit_update_record
;
2014-10-09 deposited with the CCDC.
2015-02-13 downloaded from the CCDC.
;
_cell_angle_alpha 90.00
_cell_angle_beta 99.759(11)
_cell_angle_gamma 90.00
_cell_formula_units_Z 2
_cell_length_a 7.516(4)
_cell_length_b 13.068(6)
_cell_length_c 14.645(7)
_cell_measurement_reflns_used 4094
_cell_measurement_temperature 293(2)
_cell_measurement_theta_max 25.3
_cell_measurement_theta_min 3.1
_cell_volume 1417.6(12)
_computing_cell_refinement CrystalClear
_computing_data_collection CrystalClear
_computing_data_reduction CrystalStructure
_computing_molecular_graphics 'Bruker SHELXTL'
_computing_publication_material 'Bruker SHELXTL'
_computing_structure_refinement 'SHELXL-97 (Sheldrick, 1997)'
_computing_structure_solution 'SHELXS-97 (Sheldrick, 1990)'
_diffrn_ambient_temperature 293(2)
_diffrn_detector_area_resol_mean 7.31
_diffrn_measured_fraction_theta_full 0.985
_diffrn_measured_fraction_theta_max 0.985
_diffrn_measurement_device_type 'Rigaku Mercury CCD'
_diffrn_measurement_method \w
_diffrn_radiation_monochromator graphite
_diffrn_radiation_source 'fine-focus sealed tube'
_diffrn_radiation_type MoK\a
_diffrn_radiation_wavelength 0.71070
_diffrn_reflns_av_R_equivalents 0.0593
_diffrn_reflns_av_sigmaI/netI 0.0607
_diffrn_reflns_limit_h_max 9
_diffrn_reflns_limit_h_min -8
_diffrn_reflns_limit_k_max 15
_diffrn_reflns_limit_k_min -12
_diffrn_reflns_limit_l_max 17
_diffrn_reflns_limit_l_min -15
_diffrn_reflns_number 10585
_diffrn_reflns_theta_full 25.32
_diffrn_reflns_theta_max 25.32
_diffrn_reflns_theta_min 3.12
_diffrn_standards_decay_% 0
_diffrn_standards_interval_count 0
_diffrn_standards_interval_time 0
_diffrn_standards_number 0
_exptl_absorpt_coefficient_mu 3.063
_exptl_absorpt_correction_T_max 0.7493
_exptl_absorpt_correction_T_min 0.5794
_exptl_absorpt_correction_type multi-scan
_exptl_absorpt_process_details 'Jacobson, R. (1998) Private communication'
_exptl_crystal_colour blue
_exptl_crystal_density_diffrn 2.199
_exptl_crystal_density_method 'not measured'
_exptl_crystal_description block
_exptl_crystal_F_000 940
_exptl_crystal_size_max 0.20
_exptl_crystal_size_mid 0.20
_exptl_crystal_size_min 0.10
_refine_diff_density_max 1.453
_refine_diff_density_min -1.013
_refine_diff_density_rms 0.171
_refine_ls_extinction_method none
_refine_ls_goodness_of_fit_ref 1.074
_refine_ls_hydrogen_treatment mixed
_refine_ls_matrix_type full
_refine_ls_number_parameters 250
_refine_ls_number_reflns 2550
_refine_ls_number_restraints 10
_refine_ls_restrained_S_all 1.072
_refine_ls_R_factor_all 0.0905
_refine_ls_R_factor_gt 0.0645
_refine_ls_shift/su_max 0.000
_refine_ls_shift/su_mean 0.000
_refine_ls_structure_factor_coef Fsqd
_refine_ls_weighting_details 'calc w=1/[\s^2^(Fo^2^)+(0.0902P)^2^+5.2248P] where P=(Fo^2^+2Fc^2^)/3'
_refine_ls_weighting_scheme calc
_refine_ls_wR_factor_gt 0.1527
_refine_ls_wR_factor_ref 0.1762
_reflns_number_gt 1897
_reflns_number_total 2550
_reflns_threshold_expression >2sigma(I)
_cod_data_source_file c4ce02465f2.cif
_cod_data_source_block Cubtre123btc
_cod_depositor_comments
;
The following automatic conversions were performed:

'_symmetry_cell_setting' value 'Monoclinic' changed to 'monoclinic'
according to
/usr/data/users/saulius/crontab/automatic-downloads/rss-feeds/RSC/lib/dictionaries/cif_core.dic
dictionary named 'cif_core.dic' version 2.4.2 from 2011-04-26.

'_exptl_absorpt_correction_type' value 'Multi-scan' changed to
'multi-scan' according to
/usr/data/users/saulius/crontab/automatic-downloads/rss-feeds/RSC/lib/dictionaries/cif_core.dic
dictionary named 'cif_core.dic' version 2.4.2 from 2011-04-26.

Automatic conversion script
Id: cif_fix_values 3008 2015-01-20 13:52:24Z robertas 

 Adding full bibliography for 7219563--7219565.cif.
;
_cod_original_cell_volume 1417.6(11)
_cod_original_sg_symbol_H-M 'P 21/c'
_cod_database_code 7219563

loop_
_symmetry_equiv_pos_as_xyz
'x, y, z'
'-x, y+1/2, -z+1/2'
'-x, -y, -z'
'x, -y-1/2, z-1/2'

loop_
_atom_site_label
_atom_site_type_symbol
_atom_site_fract_x
_atom_site_fract_y
_atom_site_fract_z
_atom_site_U_iso_or_equiv
_atom_site_adp_type
_atom_site_occupancy
_atom_site_symmetry_multiplicity
_atom_site_calc_flag
_atom_site_refinement_flags
Cu1 Cu 0.65508(11) 0.58106(6) 0.04001(6) 0.0220(3) Uani 1 1 d .
Cu2 Cu 0.56717(11) 0.41284(6) 0.18413(6) 0.0226(3) Uani 1 1 d D
O1 O 0.7459(7) 0.6579(4) 0.1542(3) 0.0316(12) Uani 1 1 d .
O2 O 0.6352(7) 0.5520(4) 0.2511(4) 0.0356(13) Uani 1 1 d .
O3 O 0.9110(7) 0.8984(4) 0.1910(4) 0.0361(13) Uani 1 1 d .
O4 O 0.6360(7) 0.8804(4) 0.2257(3) 0.0307(12) Uani 1 1 d .
O5 O 1.2166(6) 0.9549(4) 0.4188(3) 0.0258(11) Uani 1 1 d .
O6 O 0.9320(7) 1.0087(4) 0.3885(4) 0.0397(14) Uani 1 1 d .
O7 O 0.4158(6) 0.4790(4) 0.0821(3) 0.0251(11) Uani 1 1 d D
H1W H 0.308(5) 0.483(5) 0.099(5) 0.030 Uiso 1 1 d D
O8 O 0.7454(7) 0.3557(4) 0.2827(4) 0.0325(12) Uani 1 1 d D
H2W H 0.733(6) 0.2893(17) 0.287(4) 0.039 Uiso 1 1 d D
H3W H 0.864(3) 0.366(4) 0.287(6) 0.039 Uiso 1 1 d D
O9 O 0.2790(10) 0.6593(6) 0.1850(5) 0.069(2) Uani 1 1 d D
H4W H 0.166(5) 0.631(3) 0.176(6) 0.082 Uiso 1 1 d D
H5W H 0.315(11) 0.643(5) 0.131(4) 0.082 Uiso 1 1 d D
N1 N 0.5423(8) 0.7074(5) -0.0119(4) 0.0299(15) Uani 1 1 d .
N2 N 0.4598(8) 0.7198(4) -0.1022(4) 0.0261(14) Uani 1 1 d .
N3 N 0.4464(9) 0.8642(4) -0.0295(4) 0.0306(15) Uani 1 1 d .
C1 C 0.4113(11) 0.9714(6) -0.0080(7) 0.042(2) Uani 1 1 d .
H1A H 0.3556 0.9749 0.0470 0.050 Uiso 1 1 calc R
H1B H 0.3296 1.0020 -0.0591 0.050 Uiso 1 1 calc R
C2 C 0.5317(10) 0.7957(6) 0.0303(6) 0.0341(18) Uani 1 1 d .
H2A H 0.5768 0.8084 0.0924 0.041 Uiso 1 1 calc R
C3 C 0.4052(10) 0.8138(5) -0.1108(5) 0.0283(17) Uani 1 1 d .
H3A H 0.3457 0.8427 -0.1656 0.034 Uiso 1 1 calc R
C4 C 0.8333(9) 0.6832(5) 0.3161(5) 0.0240(16) Uani 1 1 d .
C5 C 0.8775(9) 0.7886(5) 0.3163(5) 0.0229(15) Uani 1 1 d .
C6 C 0.9880(9) 0.8296(5) 0.3949(5) 0.0238(15) Uani 1 1 d .
C7 C 1.0471(10) 0.7692(6) 0.4714(5) 0.0304(17) Uani 1 1 d .
H7A H 1.1202 0.7972 0.5229 0.037 Uiso 1 1 calc R
C8 C 0.9978(10) 0.6659(6) 0.4718(5) 0.0299(17) Uani 1 1 d .
H8A H 1.0349 0.6255 0.5239 0.036 Uiso 1 1 calc R
C9 C 0.8935(10) 0.6250(6) 0.3939(5) 0.0305(17) Uani 1 1 d .
H9A H 0.8627 0.5561 0.3938 0.037 Uiso 1 1 calc R
C10 C 0.7288(10) 0.6280(5) 0.2346(5) 0.0263(16) Uani 1 1 d .
C11 C 0.8033(9) 0.8610(5) 0.2387(5) 0.0221(15) Uani 1 1 d .
C12 C 1.0464(10) 0.9398(6) 0.3995(5) 0.0261(16) Uani 1 1 d .

loop_
_atom_site_aniso_label
_atom_site_aniso_U_11
_atom_site_aniso_U_22
_atom_site_aniso_U_33
_atom_site_aniso_U_23
_atom_site_aniso_U_13
_atom_site_aniso_U_12
Cu1 0.0226(5) 0.0225(5) 0.0199(5) 0.0000(3) 0.0009(4) 0.0006(3)
Cu2 0.0216(5) 0.0255(5) 0.0205(5) -0.0007(3) 0.0027(4) 0.0001(3)
O1 0.038(3) 0.033(3) 0.021(3) 0.003(2) -0.005(2) 0.003(2)
O2 0.035(3) 0.044(3) 0.027(3) -0.005(2) 0.003(2) -0.013(3)
O3 0.025(3) 0.052(3) 0.033(3) 0.014(3) 0.012(2) 0.005(3)
O4 0.020(3) 0.041(3) 0.031(3) -0.002(2) 0.004(2) 0.002(2)
O5 0.021(3) 0.028(3) 0.026(3) -0.001(2) -0.002(2) -0.001(2)
O6 0.027(3) 0.032(3) 0.061(4) -0.005(3) 0.007(3) 0.003(3)
O7 0.018(3) 0.034(3) 0.023(3) -0.001(2) 0.004(2) -0.001(2)
O8 0.022(3) 0.042(3) 0.032(3) 0.004(2) 0.000(2) -0.003(2)
O9 0.064(5) 0.069(5) 0.069(5) -0.021(4) 0.000(4) -0.007(4)
N1 0.031(4) 0.031(3) 0.024(3) -0.003(3) -0.004(3) 0.000(3)
N2 0.028(3) 0.025(3) 0.026(3) 0.005(3) 0.008(3) 0.004(3)
N3 0.037(4) 0.015(3) 0.037(4) -0.003(3) -0.002(3) 0.005(3)
C1 0.043(5) 0.023(4) 0.058(6) -0.002(4) 0.003(4) 0.007(4)
C2 0.033(5) 0.033(4) 0.035(5) -0.005(4) 0.001(4) 0.003(4)
C3 0.031(4) 0.032(4) 0.021(4) 0.004(3) 0.000(3) 0.004(3)
C4 0.018(4) 0.035(4) 0.019(4) 0.001(3) 0.006(3) -0.004(3)
C5 0.013(3) 0.034(4) 0.022(4) -0.005(3) 0.005(3) 0.001(3)
C6 0.023(4) 0.026(4) 0.021(4) -0.002(3) 0.002(3) -0.001(3)
C7 0.022(4) 0.039(4) 0.029(4) -0.002(3) 0.001(3) -0.004(3)
C8 0.032(4) 0.035(4) 0.021(4) 0.001(3) 0.001(3) -0.001(3)
C9 0.032(4) 0.033(4) 0.028(4) 0.001(3) 0.008(3) 0.000(3)
C10 0.023(4) 0.020(4) 0.035(4) 0.000(3) 0.002(3) 0.007(3)
C11 0.018(4) 0.024(4) 0.023(4) -0.006(3) -0.001(3) -0.003(3)
C12 0.024(4) 0.035(4) 0.020(4) -0.007(3) 0.005(3) -0.005(3)

loop_
_atom_type_symbol
_atom_type_description
_atom_type_scat_dispersion_real
_atom_type_scat_dispersion_imag
_atom_type_scat_source
C C 0.0033 0.0016 'International Tables Vol C Tables 4.2.6.8 and 6.1.1.4'
H H 0.0000 0.0000 'International Tables Vol C Tables 4.2.6.8 and 6.1.1.4'
N N 0.0061 0.0033 'International Tables Vol C Tables 4.2.6.8 and 6.1.1.4'
O O 0.0106 0.0060 'International Tables Vol C Tables 4.2.6.8 and 6.1.1.4'
Cu Cu 0.3201 1.2651 'International Tables Vol C Tables 4.2.6.8 and 6.1.1.4'

loop_
_geom_angle_atom_site_label_1
_geom_angle_atom_site_label_2
_geom_angle_atom_site_label_3
_geom_angle
_geom_angle_site_symmetry_1
_geom_angle_site_symmetry_3
O7 Cu1 N1 87.1(2) 3_665 .
O7 Cu1 O5 89.3(2) 3_665 2_745
N1 Cu1 O5 173.8(2) . 2_745
O7 Cu1 O1 171.2(2) 3_665 .
N1 Cu1 O1 88.0(2) . .
O5 Cu1 O1 94.9(2) 2_745 .
O7 Cu1 O7 84.94(19) 3_665 .
N1 Cu1 O7 106.0(2) . .
O5 Cu1 O7 78.69(19) 2_745 .
O1 Cu1 O7 103.40(19) . .
O7 Cu2 O8 172.7(2) . .
O7 Cu2 O2 92.2(2) . .
O8 Cu2 O2 84.4(2) . .
O7 Cu2 N2 86.6(2) . 3_665
O8 Cu2 N2 95.4(2) . 3_665
O2 Cu2 N2 168.6(2) . 3_665
O7 Cu2 O4 99.9(2) . 2_645
O8 Cu2 O4 86.7(2) . 2_645
O2 Cu2 O4 91.5(2) . 2_645
N2 Cu2 O4 99.9(2) 3_665 2_645
C10 O1 Cu1 123.8(5) . .
C10 O2 Cu2 134.0(5) . .
C11 O4 Cu2 135.6(5) . 2_655
C12 O5 Cu1 128.4(5) . 2_755
Cu2 O7 Cu1 124.6(3) . 3_665
Cu2 O7 Cu1 94.53(19) . .
Cu1 O7 Cu1 95.06(19) 3_665 .
Cu2 O7 H1W 105(5) . .
Cu1 O7 H1W 99(5) 3_665 .
Cu1 O7 H1W 143(4) . .
Cu2 O8 H2W 111(2) . .
Cu2 O8 H3W 123(5) . .
H2W O8 H3W 105(3) . .
H4W O9 H5W 101(3) . .
C2 N1 N2 107.2(6) . .
C2 N1 Cu1 128.0(5) . .
N2 N1 Cu1 124.8(4) . .
C3 N2 N1 106.9(6) . .
C3 N2 Cu2 136.9(5) . 3_665
N1 N2 Cu2 116.0(4) . 3_665
C2 N3 C3 105.2(6) . .
C2 N3 C1 125.6(7) . .
C3 N3 C1 129.2(6) . .
N3 C1 C1 108.6(8) . 3_675
N3 C1 H1A 110.0 . .
C1 C1 H1A 110.0 3_675 .
N3 C1 H1B 110.0 . .
C1 C1 H1B 110.0 3_675 .
H1A C1 H1B 108.3 . .
N1 C2 N3 109.9(7) . .
N1 C2 H2A 125.1 . .
N3 C2 H2A 125.1 . .
N2 C3 N3 110.9(6) . .
N2 C3 H3A 124.6 . .
N3 C3 H3A 124.6 . .
C9 C4 C5 119.3(7) . .
C9 C4 C10 116.5(6) . .
C5 C4 C10 124.2(6) . .
C6 C5 C4 118.5(6) . .
C6 C5 C11 118.0(6) . .
C4 C5 C11 123.4(6) . .
C7 C6 C5 120.7(7) . .
C7 C6 C12 117.4(6) . .
C5 C6 C12 121.9(6) . .
C6 C7 C8 120.4(7) . .
C6 C7 H7A 119.8 . .
C8 C7 H7A 119.8 . .
C9 C8 C7 119.0(7) . .
C9 C8 H8A 120.5 . .
C7 C8 H8A 120.5 . .
C8 C9 C4 122.1(7) . .
C8 C9 H9A 119.0 . .
C4 C9 H9A 119.0 . .
O2 C10 O1 124.5(7) . .
O2 C10 C4 117.4(7) . .
O1 C10 C4 118.0(6) . .
O3 C11 O4 123.9(7) . .
O3 C11 C5 118.2(6) . .
O4 C11 C5 117.9(6) . .
O6 C12 O5 124.4(7) . .
O6 C12 C6 120.0(6) . .
O5 C12 C6 115.5(7) . .

loop_
_geom_bond_atom_site_label_1
_geom_bond_atom_site_label_2
_geom_bond_distance
_geom_bond_site_symmetry_2
Cu1 O7 1.943(5) 3_665
Cu1 N1 1.951(6) .
Cu1 O5 1.954(5) 2_745
Cu1 O1 1.970(5) .
Cu1 O7 2.402(5) .
Cu2 O7 1.922(5) .
Cu2 O8 1.944(5) .
Cu2 O2 2.088(5) .
Cu2 N2 2.098(6) 3_665
Cu2 O4 2.222(5) 2_645
O1 C10 1.269(9) .
O2 C10 1.263(9) .
O3 C11 1.254(8) .
O4 C11 1.265(8) .
O4 Cu2 2.222(5) 2_655
O5 C12 1.278(8) .
O5 Cu1 1.954(5) 2_755
O6 C12 1.237(9) .
O7 Cu1 1.943(5) 3_665
O7 H1W 0.89(2) .
O8 H2W 0.877(19) .
O8 H3W 0.89(2) .
O9 H4W 0.91(2) .
O9 H5W 0.91(2) .
N1 C2 1.317(10) .
N1 N2 1.371(8) .
N2 C3 1.294(9) .
N2 Cu2 2.098(6) 3_665
N3 C2 1.338(9) .
N3 C3 1.350(9) .
N3 C1 1.469(9) .
C1 C1 1.513(17) 3_675
C1 H1A 0.9700 .
C1 H1B 0.9700 .
C2 H2A 0.9300 .
C3 H3A 0.9300 .
C4 C9 1.381(10) .
C4 C5 1.417(10) .
C4 C10 1.498(10) .
C5 C6 1.407(9) .
C5 C11 1.511(10) .
C6 C7 1.380(10) .
C6 C12 1.504(10) .
C7 C8 1.400(11) .
C7 H7A 0.9300 .
C8 C9 1.377(10) .
C8 H8A 0.9300 .
C9 H9A 0.9300 .

loop_
_geom_hbond_atom_site_label_D
_geom_hbond_atom_site_label_H
_geom_hbond_atom_site_label_A
_geom_hbond_distance_DH
_geom_hbond_distance_HA
_geom_hbond_distance_DA
_geom_hbond_angle_DHA
_geom_hbond_site_symmetry_A
O7 H1W O6 0.89(2) 1.87(3) 2.748(7) 167(7) 2_645
O8 H2W O9 0.877(19) 1.752(19) 2.621(9) 171(5) 2_645
O8 H3W O3 0.89(2) 1.72(2) 2.606(7) 171(7) 2_745
O9 H4W O6 0.91(2) 1.94(4) 2.640(9) 132(4) 2_645
O9 H5W O7 0.91(2) 2.42(6) 3.067(9) 128(6) .

loop_
_geom_torsion_atom_site_label_1
_geom_torsion_atom_site_label_2
_geom_torsion_atom_site_label_3
_geom_torsion_atom_site_label_4
_geom_torsion
_geom_torsion_site_symmetry_1
_geom_torsion_site_symmetry_4
N1 Cu1 O1 C10 130.3(6) . .
O5 Cu1 O1 C10 -55.2(6) 2_745 .
O7 Cu1 O1 C10 24.3(6) . .
O7 Cu2 O2 C10 -69.4(7) . .
O8 Cu2 O2 C10 104.1(7) . .
N2 Cu2 O2 C10 14.2(16) 3_665 .
O4 Cu2 O2 C10 -169.3(7) 2_645 .
O2 Cu2 O7 Cu1 159.2(3) . 3_665
N2 Cu2 O7 Cu1 -9.5(3) 3_665 3_665
O4 Cu2 O7 Cu1 -109.0(3) 2_645 3_665
O2 Cu2 O7 Cu1 59.8(2) . .
N2 Cu2 O7 Cu1 -108.8(2) 3_665 .
O4 Cu2 O7 Cu1 151.71(18) 2_645 .
O7 Cu1 O7 Cu2 125.4(3) 3_665 .
N1 Cu1 O7 Cu2 -149.1(2) . .
O5 Cu1 O7 Cu2 35.1(2) 2_745 .
O1 Cu1 O7 Cu2 -57.4(2) . .
O7 Cu1 O7 Cu1 0.0 3_665 3_665
N1 Cu1 O7 Cu1 85.5(2) . 3_665
O5 Cu1 O7 Cu1 -90.3(2) 2_745 3_665
O1 Cu1 O7 Cu1 177.3(2) . 3_665
O7 Cu1 N1 C2 -179.4(7) 3_665 .
O1 Cu1 N1 C2 -6.6(7) . .
O7 Cu1 N1 C2 96.7(7) . .
O7 Cu1 N1 N2 -0.3(5) 3_665 .
O1 Cu1 N1 N2 172.5(6) . .
O7 Cu1 N1 N2 -84.2(6) . .
C2 N1 N2 C3 0.6(8) . .
Cu1 N1 N2 C3 -178.7(5) . .
C2 N1 N2 Cu2 -174.2(5) . 3_665
Cu1 N1 N2 Cu2 6.5(7) . 3_665
C2 N3 C1 C1 69.7(12) . 3_675
C3 N3 C1 C1 -109.1(11) . 3_675
N2 N1 C2 N3 -0.3(9) . .
Cu1 N1 C2 N3 179.0(5) . .
C3 N3 C2 N1 -0.1(9) . .
C1 N3 C2 N1 -179.1(7) . .
N1 N2 C3 N3 -0.7(8) . .
Cu2 N2 C3 N3 172.4(5) 3_665 .
C2 N3 C3 N2 0.5(9) . .
C1 N3 C3 N2 179.5(7) . .
C9 C4 C5 C6 2.5(10) . .
C10 C4 C5 C6 -175.3(6) . .
C9 C4 C5 C11 -173.8(6) . .
C10 C4 C5 C11 8.4(10) . .
C4 C5 C6 C7 -2.1(10) . .
C11 C5 C6 C7 174.4(6) . .
C4 C5 C6 C12 177.9(6) . .
C11 C5 C6 C12 -5.6(10) . .
C5 C6 C7 C8 -0.1(11) . .
C12 C6 C7 C8 180.0(7) . .
C6 C7 C8 C9 1.7(11) . .
C7 C8 C9 C4 -1.2(11) . .
C5 C4 C9 C8 -0.9(11) . .
C10 C4 C9 C8 177.1(7) . .
Cu2 O2 C10 O1 31.3(11) . .
Cu2 O2 C10 C4 -145.7(5) . .
Cu1 O1 C10 O2 -8.2(10) . .
Cu1 O1 C10 C4 168.8(4) . .
C9 C4 C10 O2 31.1(9) . .
C5 C4 C10 O2 -151.1(7) . .
C9 C4 C10 O1 -146.1(7) . .
C5 C4 C10 O1 31.7(10) . .
Cu2 O4 C11 O3 -138.0(6) 2_655 .
Cu2 O4 C11 C5 42.0(9) 2_655 .
C6 C5 C11 O3 70.4(8) . .
C4 C5 C11 O3 -113.3(8) . .
C6 C5 C11 O4 -109.5(7) . .
C4 C5 C11 O4 66.8(9) . .
Cu1 O5 C12 O6 13.1(11) 2_755 .
Cu1 O5 C12 C6 -164.0(4) 2_755 .
C7 C6 C12 O6 -122.5(8) . .
C5 C6 C12 O6 57.6(10) . .
C7 C6 C12 O5 54.7(9) . .
C5 C6 C12 O5 -125.3(7) . .
